data_1555642
loop_
_publ_author_name
'Qian, Jing'
'Sheng, Guorong'
'Huang, Kai'
'Liu, Shaojie'
'Lu, Ping'
'Wang, Yanguang'

_publ_section_title
;
 \a-Amidino Rhodium Carbenes: Key Intermediates for the Preparation of
 (E)-2-Aminomethylene-3-oxoindoles and Pyranoindoles.
;
_journal_issue 15
_journal_name_full 'Organic letters'
_journal_page_first 3682
_journal_page_last 3685
_journal_paper_doi 10.1021/acs.orglett.6b01728
_journal_volume 18
_journal_year 2016
_chemical_formula_moiety 'C20 H20 N2 O3 S'
_chemical_formula_sum 'C20 H20 N2 O3 S'
_chemical_formula_weight 368.44
_space_group_crystal_system triclinic
_space_group_IT_number 2
_space_group_name_Hall '-P 1'
_space_group_name_H-M_alt 'P -1'
_atom_sites_solution_hydrogens geom
_atom_sites_solution_primary direct
_atom_sites_solution_secondary difmap
_audit_creation_date 2015-10-08
_audit_creation_method
;
Olex2 1.2
(compiled 2014.03.20 svn.r2914 for OlexSys, GUI svn.r4816)
;
_cell_angle_alpha 77.417(6)
_cell_angle_beta 83.698(7)
_cell_angle_gamma 82.645(6)
_cell_formula_units_Z 2
_cell_length_a 5.5675(5)
_cell_length_b 8.6310(6)
_cell_length_c 19.5676(16)
_cell_measurement_reflns_used 2061
_cell_measurement_temperature 293(2)
_cell_measurement_theta_max 29.3911
_cell_measurement_theta_min 3.2052
_cell_volume 906.89(13)
_computing_cell_refinement
;
CrysAlisPro, Agilent Technologies,
Version 1.171.35.11 (release 16-05-2011 CrysAlis171 .NET)
(compiled May 16 2011,17:55:39)
;
_computing_data_collection
;
CrysAlisPro, Agilent Technologies,
Version 1.171.35.11 (release 16-05-2011 CrysAlis171 .NET)
(compiled May 16 2011,17:55:39)
;
_computing_data_reduction
;
CrysAlisPro, Agilent Technologies,
Version 1.171.35.11 (release 16-05-2011 CrysAlis171 .NET)
(compiled May 16 2011,17:55:39)
;
_computing_molecular_graphics 'Olex2 (Dolomanov et al., 2009)'
_computing_publication_material 'Olex2 (Dolomanov et al., 2009)'
_computing_structure_refinement 'ShelXL (Sheldrick, 2008)'
_computing_structure_solution 'ShelXS (Sheldrick, 2008)'
_diffrn_ambient_temperature 293.15
_diffrn_detector_area_resol_mean 10.3592
_diffrn_measured_fraction_theta_full 0.997
_diffrn_measured_fraction_theta_max 0.997
_diffrn_measurement_device_type 'Xcalibur, Atlas, Gemini ultra'
_diffrn_measurement_method '\w scans'
_diffrn_orient_matrix_UB_11 0.0067049000
_diffrn_orient_matrix_UB_12 0.0381134000
_diffrn_orient_matrix_UB_13 0.0282916000
_diffrn_orient_matrix_UB_21 -0.0339752000
_diffrn_orient_matrix_UB_22 0.0750879000
_diffrn_orient_matrix_UB_23 -0.0217559000
_diffrn_orient_matrix_UB_31 -0.1241805000
_diffrn_orient_matrix_UB_32 -0.0090498000
_diffrn_orient_matrix_UB_33 0.0107534000
_diffrn_radiation_monochromator graphite
_diffrn_radiation_type MoK\a
_diffrn_radiation_wavelength 0.71073
_diffrn_reflns_av_R_equivalents 0.0205
_diffrn_reflns_av_unetI/netI 0.0368
_diffrn_reflns_limit_h_max 6
_diffrn_reflns_limit_h_min -6
_diffrn_reflns_limit_k_max 10
_diffrn_reflns_limit_k_min -10
_diffrn_reflns_limit_l_max 15
_diffrn_reflns_limit_l_min -23
_diffrn_reflns_number 5856
_diffrn_reflns_theta_full 25.35
_diffrn_reflns_theta_max 25.35
_diffrn_reflns_theta_min 3.21
_diffrn_source 'Enhance (Mo) X-ray Source'
_exptl_absorpt_coefficient_mu 0.201
_exptl_absorpt_correction_T_max 1.00000
_exptl_absorpt_correction_T_min 0.98815
_exptl_absorpt_correction_type multi-scan
_exptl_absorpt_process_details
;
CrysAlisPro, Agilent Technologies,
Version 1.171.35.11 (release 16-05-2011 CrysAlis171 .NET)
(compiled May 16 2011,17:55:39)
Empirical absorption correction using spherical harmonics,
 implemented in SCALE3 ABSPACK scaling algorithm.
;
_exptl_crystal_colour colourless
_exptl_crystal_colour_primary colourless
_exptl_crystal_density_diffrn 1.349
_exptl_crystal_density_method 'not measured'
_exptl_crystal_description block
_exptl_crystal_F_000 388
_exptl_crystal_size_max 0.45
_exptl_crystal_size_mid 0.4
_exptl_crystal_size_min 0.36
_refine_diff_density_max 0.789
_refine_diff_density_min -0.310
_refine_diff_density_rms 0.049
_refine_ls_extinction_method none
_refine_ls_goodness_of_fit_ref 1.026
_refine_ls_hydrogen_treatment constr
_refine_ls_matrix_type full
_refine_ls_number_parameters 238
_refine_ls_number_reflns 3317
_refine_ls_number_restraints 0
_refine_ls_restrained_S_all 1.026
_refine_ls_R_factor_all 0.0778
_refine_ls_R_factor_gt 0.0545
_refine_ls_shift/su_max 0.001
_refine_ls_shift/su_mean 0.000
_refine_ls_structure_factor_coef Fsqd
_refine_ls_weighting_details 'calc w=1/[\s^2^(Fo^2^)+(0.0649P)^2^+0.5671P] where P=(Fo^2^+2Fc^2^)/3'
_refine_ls_weighting_scheme calc
_refine_ls_wR_factor_gt 0.1337
_refine_ls_wR_factor_ref 0.1507
_reflns_number_gt 2428
_reflns_number_total 3317
_reflns_threshold_expression >2sigma(I)
_cod_data_source_file ol6b01728_si_004.cif
_cod_data_source_block 151008_qj2_000467006
_cod_original_cell_volume 906.89(12)
_cod_database_code 1555642
_chemical_oxdiff_formula 'C30 H20 N8 O10'
_reflns_odcompleteness_completeness 99.65
_reflns_odcompleteness_iscentric 1
_reflns_odcompleteness_theta 26.32
_olex2_refinement_description
;
1. Fixed Uiso
 At 1.2 times of:
  All C(H) groups, All C(H,H) groups
 At 1.5 times of:
  All C(H,H,H) groups
2.a Ternary CH refined with riding coordinates:
 C9(H9)
2.b Secondary CH2 refined with riding coordinates:
 C10(H10A,H10B)
2.c Aromatic/amide H refined with riding coordinates:
 C1(H1), C2(H2), C3(H3), C4(H4), C14(H14), C15(H15), C17(H17), C18(H18)
2.d Idealised Me refined as rotating group:
 C12(H12A,H12B,H12C), C19(H19A,H19B,H19C), C1A(H1AA,H1AB,H1AC)
;

loop_
_space_group_symop_id
_space_group_symop_operation_xyz
1 'x, y, z'
2 '-x, -y, -z'

loop_
_atom_site_label
_atom_site_type_symbol
_atom_site_fract_x
_atom_site_fract_y
_atom_site_fract_z
_atom_site_U_iso_or_equiv
_atom_site_adp_type
_atom_site_occupancy
_atom_site_calc_flag
_atom_site_refinement_flags_posn
S1 S 0.22278(14) -0.01626(8) 0.19319(4) 0.0496(3) Uani 1 d .
O1 O 0.6975(4) 0.0071(2) 0.40929(9) 0.0498(5) Uani 1 d .
O2 O 0.4067(5) -0.1376(2) 0.17736(13) 0.0726(7) Uani 1 d .
O3 O 0.0127(4) -0.0657(3) 0.23801(12) 0.0753(7) Uani 1 d .
N1 N 0.6078(4) 0.3472(2) 0.27100(11) 0.0446(6) Uani 1 d .
N2 N 0.3467(4) 0.1177(3) 0.22162(11) 0.0445(6) Uani 1 d .
C1 C 0.8647(6) 0.5427(3) 0.29520(16) 0.0550(8) Uani 1 d .
H1 H 0.8236 0.6240 0.2573 0.066 Uiso 1 calc R
C2 C 1.0240(7) 0.5609(4) 0.34047(19) 0.0699(10) Uani 1 d .
H2 H 1.0929 0.6565 0.3326 0.084 Uiso 1 calc R
C3 C 1.0872(7) 0.4415(4) 0.3980(2) 0.0710(10) Uani 1 d .
H3 H 1.1970 0.4590 0.4274 0.085 Uiso 1 calc R
C4 C 0.9903(6) 0.2993(4) 0.41186(17) 0.0567(8) Uani 1 d .
H4 H 1.0318 0.2201 0.4505 0.068 Uiso 1 calc R
C5 C 0.8272(5) 0.2754(3) 0.36654(14) 0.0440(6) Uani 1 d .
C6 C 0.7659(5) 0.3976(3) 0.30796(14) 0.0435(6) Uani 1 d .
C7 C 0.5615(5) 0.1932(3) 0.30505(14) 0.0417(6) Uani 1 d .
C8 C 0.6930(5) 0.1496(3) 0.36342(14) 0.0424(6) Uani 1 d .
C9 C 0.4916(7) -0.0752(4) 0.40593(18) 0.0720(10) Uani 1 d .
H9 H 0.3489 -0.0184 0.4272 0.086 Uiso 1 calc R
C10 C 0.4410(6) -0.0763(3) 0.33307(15) 0.0548(8) Uani 1 d .
H10A H 0.2850 -0.1164 0.3349 0.066 Uiso 1 calc R
H10B H 0.5634 -0.1508 0.3147 0.066 Uiso 1 calc R
C11 C 0.4367(5) 0.0822(3) 0.28231(13) 0.0403(6) Uani 1 d .
C12 C 0.5307(8) -0.2391(4) 0.45170(18) 0.0728(10) Uani 1 d .
H12A H 0.6734 -0.2968 0.4334 0.109 Uiso 1 calc GR
H12B H 0.3923 -0.2954 0.4523 0.109 Uiso 1 calc GR
H12C H 0.5515 -0.2299 0.4987 0.109 Uiso 1 calc GR
C13 C 0.1226(5) 0.0990(3) 0.11390(14) 0.0448(7) Uani 1 d .
C14 C -0.1023(6) 0.1820(5) 0.11260(19) 0.0740(10) Uani 1 d .
H14 H -0.2039 0.1780 0.1538 0.089 Uiso 1 calc R
C15 C -0.1792(7) 0.2720(5) 0.0502(2) 0.0858(12) Uani 1 d .
H15 H -0.3318 0.3302 0.0503 0.103 Uiso 1 calc R
C16 C -0.0394(7) 0.2783(4) -0.01156(17) 0.0621(9) Uani 1 d .
C17 C 0.1828(8) 0.1936(5) -0.00960(19) 0.0901(13) Uani 1 d .
H17 H 0.2822 0.1956 -0.0511 0.108 Uiso 1 calc R
C18 C 0.2657(7) 0.1043(5) 0.05262(18) 0.0807(12) Uani 1 d .
H18 H 0.4195 0.0477 0.0526 0.097 Uiso 1 calc R
C19 C 0.4878(6) 0.4484(3) 0.21194(16) 0.0577(8) Uani 1 d .
H19A H 0.5896 0.4453 0.1692 0.087 Uiso 1 calc GR
H19B H 0.4592 0.5562 0.2189 0.087 Uiso 1 calc GR
H19C H 0.3356 0.4103 0.2088 0.087 Uiso 1 calc GR
C1A C -0.1291(9) 0.3755(5) -0.0799(2) 0.0965(14) Uani 1 d .
H1AA H -0.1034 0.4853 -0.0843 0.145 Uiso 1 calc GR
H1AB H -0.2994 0.3676 -0.0802 0.145 Uiso 1 calc GR
H1AC H -0.0414 0.3353 -0.1186 0.145 Uiso 1 calc GR

loop_
_atom_site_aniso_label
_atom_site_aniso_U_11
_atom_site_aniso_U_22
_atom_site_aniso_U_33
_atom_site_aniso_U_23
_atom_site_aniso_U_13
_atom_site_aniso_U_12
S1 0.0657(5) 0.0394(4) 0.0457(4) -0.0022(3) -0.0187(3) -0.0127(3)
O1 0.0682(13) 0.0403(10) 0.0418(11) 0.0006(8) -0.0167(9) -0.0144(9)
O2 0.1023(18) 0.0452(12) 0.0762(16) -0.0201(11) -0.0406(14) 0.0111(12)
O3 0.0831(16) 0.0872(17) 0.0541(13) 0.0145(12) -0.0157(12) -0.0456(14)
N1 0.0620(15) 0.0326(11) 0.0387(12) -0.0028(9) -0.0101(11) -0.0066(10)
N2 0.0554(14) 0.0401(12) 0.0388(12) -0.0038(10) -0.0109(10) -0.0101(10)
C1 0.072(2) 0.0398(15) 0.0529(18) -0.0050(13) -0.0043(15) -0.0149(14)
C2 0.086(2) 0.0536(19) 0.075(2) -0.0075(17) -0.012(2) -0.0318(18)
C3 0.081(2) 0.064(2) 0.076(2) -0.0100(18) -0.0264(19) -0.0274(18)
C4 0.0657(19) 0.0499(17) 0.0563(19) -0.0057(14) -0.0202(15) -0.0087(15)
C5 0.0516(16) 0.0398(14) 0.0418(15) -0.0080(12) -0.0070(12) -0.0078(12)
C6 0.0533(16) 0.0386(14) 0.0394(15) -0.0090(11) -0.0018(12) -0.0083(12)
C7 0.0531(16) 0.0348(13) 0.0371(14) -0.0041(11) -0.0075(12) -0.0067(12)
C8 0.0552(16) 0.0340(13) 0.0377(14) -0.0039(11) -0.0078(12) -0.0058(12)
C9 0.103(3) 0.0550(19) 0.059(2) 0.0073(16) -0.0298(19) -0.0274(19)
C10 0.078(2) 0.0428(16) 0.0454(16) 0.0021(13) -0.0186(15) -0.0201(15)
C11 0.0459(15) 0.0394(14) 0.0347(14) -0.0045(11) -0.0047(11) -0.0059(12)
C12 0.110(3) 0.0541(19) 0.054(2) 0.0107(15) -0.0273(19) -0.0286(19)
C13 0.0530(16) 0.0429(15) 0.0402(15) -0.0076(12) -0.0099(13) -0.0081(13)
C14 0.061(2) 0.094(3) 0.055(2) -0.0015(19) -0.0029(16) 0.0113(19)
C15 0.071(2) 0.105(3) 0.070(3) -0.002(2) -0.022(2) 0.019(2)
C16 0.081(2) 0.0587(19) 0.0500(19) -0.0057(15) -0.0275(17) -0.0106(17)
C17 0.101(3) 0.114(3) 0.043(2) -0.005(2) -0.0016(19) 0.010(3)
C18 0.077(2) 0.102(3) 0.050(2) -0.0087(19) -0.0079(18) 0.027(2)
C19 0.079(2) 0.0397(15) 0.0514(18) 0.0037(13) -0.0196(16) -0.0042(15)
C1A 0.131(4) 0.091(3) 0.068(3) 0.008(2) -0.050(3) -0.017(3)

loop_
_atom_type_symbol
_atom_type_description
_atom_type_scat_dispersion_real
_atom_type_scat_dispersion_imag
_atom_type_scat_source
C C 0.0033 0.0016 'International Tables Vol C Tables 4.2.6.8 and 6.1.1.4'
H H 0.0000 0.0000 'International Tables Vol C Tables 4.2.6.8 and 6.1.1.4'
N N 0.0061 0.0033 'International Tables Vol C Tables 4.2.6.8 and 6.1.1.4'
O O 0.0106 0.0060 'International Tables Vol C Tables 4.2.6.8 and 6.1.1.4'
S S 0.1246 0.1234 'International Tables Vol C Tables 4.2.6.8 and 6.1.1.4'

loop_
_geom_angle_atom_site_label_1
_geom_angle_atom_site_label_2
_geom_angle_atom_site_label_3
_geom_angle
O2 S1 O3 117.77(16)
O2 S1 N2 109.53(13)
O2 S1 C13 108.52(14)
O3 S1 N2 111.43(14)
O3 S1 C13 107.83(14)
N2 S1 C13 100.28(12)
C8 O1 C9 112.0(2)
C6 N1 C7 108.1(2)
C6 N1 C19 124.3(2)
C7 N1 C19 127.2(2)
C11 N2 S1 120.52(19)
C2 C1 H1 121.3
C2 C1 C6 117.5(3)
C6 C1 H1 121.3
C1 C2 H2 118.8
C1 C2 C3 122.5(3)
C3 C2 H2 118.8
C2 C3 H3 119.5
C4 C3 C2 120.9(3)
C4 C3 H3 119.5
C3 C4 H4 120.8
C3 C4 C5 118.4(3)
C5 C4 H4 120.8
C4 C5 C6 120.0(2)
C4 C5 C8 134.9(3)
C8 C5 C6 105.1(2)
N1 C6 C1 129.6(3)
N1 C6 C5 109.7(2)
C1 C6 C5 120.7(3)
N1 C7 C11 129.4(2)
C8 C7 N1 108.1(2)
C8 C7 C11 121.8(2)
O1 C8 C5 125.4(2)
O1 C8 C7 125.5(2)
C7 C8 C5 109.1(2)
O1 C9 H9 107.3
O1 C9 C10 113.5(3)
O1 C9 C12 107.5(3)
C10 C9 H9 107.3
C10 C9 C12 113.7(3)
C12 C9 H9 107.3
C9 C10 H10A 108.3
C9 C10 H10B 108.3
C9 C10 C11 115.8(2)
H10A C10 H10B 107.4
C11 C10 H10A 108.3
C11 C10 H10B 108.3
N2 C11 C7 121.0(2)
N2 C11 C10 126.4(2)
C7 C11 C10 112.5(2)
C9 C12 H12A 109.5
C9 C12 H12B 109.5
C9 C12 H12C 109.5
H12A C12 H12B 109.5
H12A C12 H12C 109.5
H12B C12 H12C 109.5
C14 C13 S1 120.4(2)
C14 C13 C18 118.9(3)
C18 C13 S1 120.7(2)
C13 C14 H14 120.0
C13 C14 C15 119.9(3)
C15 C14 H14 120.0
C14 C15 H15 119.0
C16 C15 C14 122.1(3)
C16 C15 H15 119.0
C15 C16 C1A 121.3(4)
C17 C16 C15 117.4(3)
C17 C16 C1A 121.3(4)
C16 C17 H17 119.2
C16 C17 C18 121.7(4)
C18 C17 H17 119.2
C13 C18 C17 120.1(3)
C13 C18 H18 120.0
C17 C18 H18 120.0
N1 C19 H19A 109.5
N1 C19 H19B 109.5
N1 C19 H19C 109.5
H19A C19 H19B 109.5
H19A C19 H19C 109.5
H19B C19 H19C 109.5
C16 C1A H1AA 109.5
C16 C1A H1AB 109.5
C16 C1A H1AC 109.5
H1AA C1A H1AB 109.5
H1AA C1A H1AC 109.5
H1AB C1A H1AC 109.5

loop_
_geom_bond_atom_site_label_1
_geom_bond_atom_site_label_2
_geom_bond_distance
S1 O2 1.428(2)
S1 O3 1.435(2)
S1 N2 1.640(2)
S1 C13 1.756(3)
O1 C8 1.355(3)
O1 C9 1.438(4)
N1 C6 1.364(3)
N1 C7 1.393(3)
N1 C19 1.458(3)
N2 C11 1.299(3)
C1 H1 0.9300
C1 C2 1.366(4)
C1 C6 1.394(4)
C2 H2 0.9300
C2 C3 1.393(5)
C3 H3 0.9300
C3 C4 1.365(4)
C4 H4 0.9300
C4 C5 1.399(4)
C5 C6 1.417(4)
C5 C8 1.410(4)
C7 C8 1.381(4)
C7 C11 1.423(4)
C9 H9 0.9800
C9 C10 1.485(4)
C9 C12 1.505(4)
C10 H10A 0.9700
C10 H10B 0.9700
C10 C11 1.505(4)
C12 H12A 0.9600
C12 H12B 0.9600
C12 H12C 0.9600
C13 C14 1.360(4)
C13 C18 1.360(5)
C14 H14 0.9300
C14 C15 1.377(5)
C15 H15 0.9300
C15 C16 1.358(5)
C16 C17 1.354(5)
C16 C1A 1.514(4)
C17 H17 0.9300
C17 C18 1.383(5)
C18 H18 0.9300
C19 H19A 0.9600
C19 H19B 0.9600
C19 H19C 0.9600
C1A H1AA 0.9600
C1A H1AB 0.9600
C1A H1AC 0.9600

loop_
_geom_torsion_atom_site_label_1
_geom_torsion_atom_site_label_2
_geom_torsion_atom_site_label_3
_geom_torsion_atom_site_label_4
_geom_torsion
S1 N2 C11 C7 175.0(2)
S1 N2 C11 C10 -0.2(4)
S1 C13 C14 C15 -180.0(3)
S1 C13 C18 C17 179.0(3)
O1 C9 C10 C11 -48.1(4)
O2 S1 N2 C11 -69.0(3)
O2 S1 C13 C14 156.2(3)
O2 S1 C13 C18 -22.4(3)
O3 S1 N2 C11 63.1(3)
O3 S1 C13 C14 27.6(3)
O3 S1 C13 C18 -151.0(3)
N1 C7 C8 O1 -179.1(3)
N1 C7 C8 C5 -0.7(3)
N1 C7 C11 N2 0.4(5)
N1 C7 C11 C10 176.2(3)
N2 S1 C13 C14 -89.1(3)
N2 S1 C13 C18 92.4(3)
C1 C2 C3 C4 -0.2(6)
C2 C1 C6 N1 -178.8(3)
C2 C1 C6 C5 0.9(5)
C2 C3 C4 C5 0.5(6)
C3 C4 C5 C6 -0.1(5)
C3 C4 C5 C8 -179.8(3)
C4 C5 C6 N1 179.2(3)
C4 C5 C6 C1 -0.6(4)
C4 C5 C8 O1 -0.8(5)
C4 C5 C8 C7 -179.2(3)
C6 N1 C7 C8 0.0(3)
C6 N1 C7 C11 -170.5(3)
C6 C1 C2 C3 -0.5(5)
C6 C5 C8 O1 179.5(3)
C6 C5 C8 C7 1.1(3)
C7 N1 C6 C1 -179.6(3)
C7 N1 C6 C5 0.7(3)
C8 O1 C9 C10 46.3(4)
C8 O1 C9 C12 172.9(3)
C8 C5 C6 N1 -1.1(3)
C8 C5 C6 C1 179.1(3)
C8 C7 C11 N2 -169.0(3)
C8 C7 C11 C10 6.8(4)
C9 O1 C8 C5 161.9(3)
C9 O1 C8 C7 -19.9(4)
C9 C10 C11 N2 -164.1(3)
C9 C10 C11 C7 20.4(4)
C11 C7 C8 O1 -7.8(5)
C11 C7 C8 C5 170.6(3)
C12 C9 C10 C11 -171.4(3)
C13 S1 N2 C11 177.0(2)
C13 C14 C15 C16 1.6(7)
C14 C13 C18 C17 0.4(6)
C14 C15 C16 C17 -0.8(6)
C14 C15 C16 C1A 178.8(4)
C15 C16 C17 C18 -0.2(6)
C16 C17 C18 C13 0.4(7)
C18 C13 C14 C15 -1.4(6)
C19 N1 C6 C1 -6.9(5)
C19 N1 C6 C5 173.3(3)
C19 N1 C7 C8 -172.4(3)
C19 N1 C7 C11 17.2(5)
C1A C16 C17 C18 -179.8(4)
